data_2201936
loop_
_publ_author_name
'Anwar Usman'
'Hoong-Kun Fun'
'Hua-You Hu'
'Jian-Hua Xu'

_publ_section_title
;
 <i>N</i>-(1,2-Diphenyl-2-oxoethylidene)benzenamine <i>N</i>-oxide
;
_journal_issue 5
_journal_name_full 'Acta Crystallographica Section E'
_journal_page_first o612
_journal_page_last o613
_journal_paper_doi 10.1107/S160053680300744X
_journal_volume 59
_journal_year 2003
_chemical_formula_iupac 'C20 H15 N O2'
_chemical_formula_moiety 'C20 H15 N O2'
_chemical_formula_sum 'C20 H15 N O2'
_chemical_formula_weight 301.33
_chemical_melting_point 433.0(10)
_chemical_name_systematic
;
N-(1,2-diphenyl-2-oxo-ethylidene)benzenamine N-oxide
;
_space_group_IT_number 14
_symmetry_cell_setting monoclinic
_symmetry_space_group_name_Hall '-P 2ybc'
_symmetry_space_group_name_H-M 'P 1 21/c 1'
_atom_sites_solution_hydrogens geom
_atom_sites_solution_primary direct
_atom_sites_solution_secondary difmap
_audit_creation_method SHELXL-97
_cell_angle_alpha 90.00
_cell_angle_beta 105.7540(10)
_cell_angle_gamma 90.00
_cell_formula_units_Z 8
_cell_length_a 11.2399(5)
_cell_length_b 14.7231(7)
_cell_length_c 19.6858(9)
_cell_measurement_reflns_used 7892
_cell_measurement_temperature 293(2)
_cell_measurement_theta_max 28.33
_cell_measurement_theta_min 2.34
_cell_volume 3135.4(2)
_computing_cell_refinement 'SAINT (Siemens, 1996)'
_computing_data_collection 'SMART (Siemens, 1996)'
_computing_data_reduction SAINT
_computing_molecular_graphics SHELXTL
_computing_publication_material
;
SHELXTL, PARST (Nardelli, 1995) and PLATON (Spek, 1990)
;
_computing_structure_refinement SHELXTL
_computing_structure_solution 'SHELXTL (Sheldrick, 1997)'
_diffrn_ambient_temperature 293(2)
_diffrn_detector_area_resol_mean 8.33
_diffrn_measured_fraction_theta_full 0.993
_diffrn_measured_fraction_theta_max 0.993
_diffrn_measurement_device_type 'Siemens SMART CCD area-detector'
_diffrn_measurement_method \w
_diffrn_radiation_monochromator graphite
_diffrn_radiation_source 'fine-focus sealed tube'
_diffrn_radiation_type MoK\a
_diffrn_radiation_wavelength 0.71073
_diffrn_reflns_av_R_equivalents 0.0209
_diffrn_reflns_av_sigmaI/netI 0.0249
_diffrn_reflns_limit_h_max 13
_diffrn_reflns_limit_h_min -14
_diffrn_reflns_limit_k_max 13
_diffrn_reflns_limit_k_min -19
_diffrn_reflns_limit_l_max 26
_diffrn_reflns_limit_l_min -24
_diffrn_reflns_number 19495
_diffrn_reflns_theta_full 28.29
_diffrn_reflns_theta_max 28.29
_diffrn_reflns_theta_min 2.34
_diffrn_standards_interval_count none
_diffrn_standards_number 0
_exptl_absorpt_coefficient_mu 0.083
_exptl_absorpt_correction_T_max 0.9693
_exptl_absorpt_correction_T_min 0.9630
_exptl_absorpt_correction_type empirical
_exptl_absorpt_process_details '(SADABS; Sheldrick, 1996)'
_exptl_crystal_colour 'light yellow'
_exptl_crystal_density_diffrn 1.277
_exptl_crystal_density_method 'not measured'
_exptl_crystal_description block
_exptl_crystal_F_000 1264
_exptl_crystal_size_max 0.46
_exptl_crystal_size_mid 0.42
_exptl_crystal_size_min 0.38
_refine_diff_density_max 0.175
_refine_diff_density_min -0.218
_refine_ls_extinction_method none
_refine_ls_goodness_of_fit_ref 1.022
_refine_ls_hydrogen_treatment constr
_refine_ls_matrix_type full
_refine_ls_number_parameters 415
_refine_ls_number_reflns 7725
_refine_ls_number_restraints 0
_refine_ls_restrained_S_all 1.022
_refine_ls_R_factor_all 0.0712
_refine_ls_R_factor_gt 0.0449
_refine_ls_shift/su_max <0.001
_refine_ls_shift/su_mean 0.000
_refine_ls_structure_factor_coef Fsqd
_refine_ls_weighting_details 'calc w = 1/[\s^2^(Fo^2^)+(0.0529P)^2^+0.5670P] where P = (Fo^2^+2Fc^2^)/3'
_refine_ls_weighting_scheme calc
_refine_ls_wR_factor_gt 0.1072
_refine_ls_wR_factor_ref 0.1246
_reflns_number_gt 5330
_reflns_number_total 7725
_reflns_threshold_expression I>2\s(I)
_cod_data_source_file cv6179.cif
_cod_data_source_block I
_cod_depositor_comments
;
The following automatic conversions were performed:
'_symmetry_cell_setting' value 'Monoclinic' changed to 'monoclinic'
according to '/home/saulius/struct/CIF-dictionaries/cif_core.dic'
dictionary named 'cif_core.dic' version 2.4.1 from 2010-06-29.

Automatic conversion script
Id: cif_fix_enum 1527 2010-12-29 10:47:43Z saulius 

The following automatic conversions were performed:

'_symmetry_cell_setting' value 'Monoclinic' changed to 'monoclinic'
according to /home/saulius/struct/CIF-dictionaries/cif_core.dic
dictionary named 'cif_core.dic' version 2.4.1 from 2010-06-29.

Automatic conversion script
Id: cif_fix_values 1715 2011-07-08 13:25:40Z adriana 
;
_cod_original_sg_symbol_H-M 'P 21/c'
_cod_database_code 2201936
_cod_database_fobs_code 2201936

loop_
_symmetry_equiv_pos_as_xyz
'x, y, z'
'-x, y+1/2, -z+1/2'
'-x, -y, -z'
'x, -y-1/2, z-1/2'

loop_
_atom_site_label
_atom_site_fract_x
_atom_site_fract_y
_atom_site_fract_z
_atom_site_U_iso_or_equiv
_atom_site_adp_type
_atom_site_calc_flag
_atom_site_refinement_flags
_atom_site_occupancy
_atom_site_disorder_assembly
_atom_site_disorder_group
_atom_site_type_symbol
O1A 0.76781(9) 0.37685(7) 0.01733(5) 0.0549(3) Uani d . 1 . . O
O2A 0.74656(10) 0.24279(9) 0.22056(6) 0.0703(3) Uani d . 1 . . O
N1A 0.79208(10) 0.28566(8) 0.17658(6) 0.0435(3) Uani d . 1 . . N
C1A 0.88860(14) 0.49785(9) 0.17816(7) 0.0489(3) Uani d . 1 . . C
H1AA 0.8266 0.4837 0.1995 0.059 Uiso calc R 1 . . H
C2A 0.97732(16) 0.56198(10) 0.20804(9) 0.0609(4) Uani d . 1 . . C
H2AA 0.9741 0.5915 0.2493 0.073 Uiso calc R 1 . . H
C3A 1.07013(16) 0.58236(11) 0.17729(9) 0.0632(4) Uani d . 1 . . C
H3AA 1.1292 0.6257 0.1977 0.076 Uiso calc R 1 . . H
C4A 1.07589(15) 0.53872(11) 0.11634(9) 0.0600(4) Uani d . 1 . . C
H4AA 1.1395 0.5520 0.0960 0.072 Uiso calc R 1 . . H
C5A 0.98737(13) 0.47547(10) 0.08555(7) 0.0486(3) Uani d . 1 . . C
H5AA 0.9909 0.4465 0.0442 0.058 Uiso calc R 1 . . H
C6A 0.89269(12) 0.45471(8) 0.11613(6) 0.0388(3) Uani d . 1 . . C
C7A 0.79640(11) 0.38819(8) 0.08063(7) 0.0384(3) Uani d . 1 . . C
C8A 0.72776(11) 0.33692(8) 0.12477(6) 0.0385(3) Uani d . 1 . . C
C9A 0.59321(12) 0.34638(9) 0.10966(7) 0.0406(3) Uani d . 1 . . C
C10A 0.53839(14) 0.42901(11) 0.08456(8) 0.0526(4) Uani d . 1 . . C
H10A 0.5872 0.4770 0.0771 0.063 Uiso calc R 1 . . H
C11A 0.41162(16) 0.44022(14) 0.07058(9) 0.0692(5) Uani d . 1 . . C
H11A 0.3760 0.4962 0.0552 0.083 Uiso calc R 1 . . H
C12A 0.33881(15) 0.36910(16) 0.07928(9) 0.0739(5) Uani d . 1 . . C
H12A 0.2537 0.3766 0.0695 0.089 Uiso calc R 1 . . H
C13A 0.39146(15) 0.28656(14) 0.10248(10) 0.0688(5) Uani d . 1 . . C
H13A 0.3414 0.2381 0.1073 0.083 Uiso calc R 1 . . H
C14A 0.51741(14) 0.27496(11) 0.11863(8) 0.0525(4) Uani d . 1 . . C
H14A 0.5522 0.2193 0.1356 0.063 Uiso calc R 1 . . H
C15A 0.92376(12) 0.27184(9) 0.18659(7) 0.0404(3) Uani d . 1 . . C
C16A 1.00428(14) 0.30024(10) 0.24903(8) 0.0509(3) Uani d . 1 . . C
H16A 0.9750 0.3276 0.2839 0.061 Uiso calc R 1 . . H
C17A 1.12902(15) 0.28710(12) 0.25849(8) 0.0618(4) Uani d . 1 . . C
H17A 1.1849 0.3063 0.3000 0.074 Uiso calc R 1 . . H
C18A 1.17131(14) 0.24594(13) 0.20716(9) 0.0640(4) Uani d . 1 . . C
H18A 1.2558 0.2381 0.2139 0.077 Uiso calc R 1 . . H
C19A 1.08969(14) 0.21600(11) 0.14563(8) 0.0569(4) Uani d . 1 . . C
H19A 1.1191 0.1870 0.1114 0.068 Uiso calc R 1 . . H
C20A 0.96425(13) 0.22902(10) 0.13474(7) 0.0463(3) Uani d . 1 . . C
H20A 0.9083 0.2093 0.0933 0.056 Uiso calc R 1 . . H
O1B 0.71417(10) 0.14793(8) 0.00341(5) 0.0588(3) Uani d . 1 . . O
O2B 0.75680(12) 0.00250(10) -0.18977(7) 0.0827(4) Uani d . 1 . . O
N1B 0.70687(11) 0.04904(8) -0.14929(6) 0.0518(3) Uani d . 1 . . N
C1B 0.60575(15) 0.26218(10) -0.16201(8) 0.0524(4) Uani d . 1 . . C
H1BA 0.6687 0.2441 -0.1815 0.063 Uiso calc R 1 . . H
C2B 0.52032(18) 0.32621(11) -0.19632(9) 0.0652(4) Uani d . 1 . . C
H2BA 0.5267 0.3517 -0.2384 0.078 Uiso calc R 1 . . H
C3B 0.42665(17) 0.35217(12) -0.16858(10) 0.0710(5) Uani d . 1 . . C
H3BA 0.3693 0.3950 -0.1919 0.085 Uiso calc R 1 . . H
C4B 0.41694(16) 0.31501(12) -0.10610(11) 0.0699(5) Uani d . 1 . . C
H4BA 0.3523 0.3323 -0.0878 0.084 Uiso calc R 1 . . H
C5B 0.50264(14) 0.25212(11) -0.07052(8) 0.0551(4) Uani d . 1 . . C
H5BA 0.4967 0.2281 -0.0279 0.066 Uiso calc R 1 . . H
C6B 0.59771(12) 0.22495(9) -0.09866(7) 0.0421(3) Uani d . 1 . . C
C7B 0.69124(12) 0.15926(9) -0.05988(7) 0.0433(3) Uani d . 1 . . C
C8B 0.76583(13) 0.10645(9) -0.10053(7) 0.0454(3) Uani d . 1 . . C
C9B 0.89980(13) 0.12045(11) -0.08339(7) 0.0501(3) Uani d . 1 . . C
C10B 0.94724(15) 0.20622(12) -0.06274(9) 0.0619(4) Uani d . 1 . . C
H10B 0.8940 0.2534 -0.0596 0.074 Uiso calc R 1 . . H
C11B 1.07304(18) 0.22213(16) -0.04683(10) 0.0809(6) Uani d . 1 . . C
H11B 1.1036 0.2803 -0.0347 0.097 Uiso calc R 1 . . H
C12B 1.15268(18) 0.1525(2) -0.04882(11) 0.0870(7) Uani d . 1 . . C
H12B 1.2373 0.1634 -0.0377 0.104 Uiso calc R 1 . . H
C13B 1.10779(18) 0.06696(18) -0.06724(11) 0.0850(6) Uani d . 1 . . C
H13B 1.1624 0.0195 -0.0673 0.102 Uiso calc R 1 . . H
C14B 0.98214(16) 0.05046(13) -0.08577(10) 0.0687(5) Uani d . 1 . . C
H14B 0.9524 -0.0074 -0.0999 0.082 Uiso calc R 1 . . H
C15B 0.57584(13) 0.03141(9) -0.15930(8) 0.0475(3) Uani d . 1 . . C
C16B 0.49383(15) 0.05400(11) -0.22297(8) 0.0573(4) Uani d . 1 . . C
H16B 0.5216 0.0802 -0.2589 0.069 Uiso calc R 1 . . H
C17B 0.37011(16) 0.03692(13) -0.23214(10) 0.0690(5) Uani d . 1 . . C
H17B 0.3134 0.0524 -0.2745 0.083 Uiso calc R 1 . . H
C18B 0.32980(17) -0.00271(13) -0.17947(11) 0.0719(5) Uani d . 1 . . C
H18B 0.2459 -0.0139 -0.1863 0.086 Uiso calc R 1 . . H
C19B 0.41230(17) -0.02596(12) -0.11674(10) 0.0672(5) Uani d . 1 . . C
H19B 0.3843 -0.0531 -0.0813 0.081 Uiso calc R 1 . . H
C20B 0.53713(15) -0.00918(10) -0.10610(8) 0.0571(4) Uani d . 1 . . C
H20B 0.5937 -0.0250 -0.0638 0.069 Uiso calc R 1 . . H

loop_
_atom_site_aniso_label
_atom_site_aniso_U_11
_atom_site_aniso_U_22
_atom_site_aniso_U_33
_atom_site_aniso_U_12
_atom_site_aniso_U_13
_atom_site_aniso_U_23
O1A 0.0599(6) 0.0671(7) 0.0360(5) -0.0134(5) 0.0101(4) 0.0008(4)
O2A 0.0584(7) 0.0925(9) 0.0677(7) 0.0096(6) 0.0304(6) 0.0412(6)
N1A 0.0423(6) 0.0489(6) 0.0425(6) 0.0027(5) 0.0167(5) 0.0102(5)
C1A 0.0589(9) 0.0437(7) 0.0484(8) 0.0010(6) 0.0217(7) -0.0024(6)
C2A 0.0813(12) 0.0466(8) 0.0535(9) -0.0039(8) 0.0161(8) -0.0134(7)
C3A 0.0670(11) 0.0479(8) 0.0679(10) -0.0165(7) 0.0065(8) -0.0042(8)
C4A 0.0555(9) 0.0600(9) 0.0672(10) -0.0165(7) 0.0211(8) 0.0016(8)
C5A 0.0547(8) 0.0514(8) 0.0434(7) -0.0096(6) 0.0196(6) -0.0012(6)
C6A 0.0440(7) 0.0357(6) 0.0371(6) -0.0005(5) 0.0116(5) 0.0045(5)
C7A 0.0393(7) 0.0384(7) 0.0387(6) 0.0019(5) 0.0123(5) 0.0048(5)
C8A 0.0392(7) 0.0388(6) 0.0383(6) -0.0005(5) 0.0117(5) 0.0023(5)
C9A 0.0393(7) 0.0465(7) 0.0372(6) -0.0001(5) 0.0124(5) -0.0024(5)
C10A 0.0511(8) 0.0542(9) 0.0515(8) 0.0067(7) 0.0125(6) 0.0036(7)
C11A 0.0565(10) 0.0858(13) 0.0619(10) 0.0269(9) 0.0103(8) 0.0020(9)
C12A 0.0369(8) 0.1181(17) 0.0660(11) 0.0058(10) 0.0127(7) -0.0131(11)
C13A 0.0469(9) 0.0922(13) 0.0720(11) -0.0184(9) 0.0242(8) -0.0127(10)
C14A 0.0477(8) 0.0571(9) 0.0569(9) -0.0073(7) 0.0212(7) -0.0028(7)
C15A 0.0389(7) 0.0428(7) 0.0396(7) 0.0029(5) 0.0110(5) 0.0100(5)
C16A 0.0548(9) 0.0549(8) 0.0422(7) 0.0010(7) 0.0119(6) 0.0024(6)
C17A 0.0491(9) 0.0801(11) 0.0494(8) -0.0078(8) 0.0019(7) 0.0056(8)
C18A 0.0391(8) 0.0879(12) 0.0640(10) 0.0044(8) 0.0125(7) 0.0172(9)
C19A 0.0521(9) 0.0673(10) 0.0564(9) 0.0099(7) 0.0233(7) 0.0077(7)
C20A 0.0459(8) 0.0509(8) 0.0414(7) 0.0020(6) 0.0105(6) 0.0026(6)
O1B 0.0674(7) 0.0691(7) 0.0403(5) -0.0006(5) 0.0151(5) 0.0037(5)
O2B 0.0700(8) 0.1013(10) 0.0838(9) 0.0071(7) 0.0328(7) -0.0386(8)
N1B 0.0512(7) 0.0559(7) 0.0515(7) 0.0036(6) 0.0193(6) -0.0078(6)
C1B 0.0631(9) 0.0493(8) 0.0485(8) 0.0005(7) 0.0215(7) -0.0007(6)
C2B 0.0890(13) 0.0483(9) 0.0545(9) 0.0046(8) 0.0130(9) 0.0031(7)
C3B 0.0738(12) 0.0530(10) 0.0747(12) 0.0148(8) 0.0006(9) -0.0112(9)
C4B 0.0574(10) 0.0694(11) 0.0838(13) 0.0104(8) 0.0207(9) -0.0213(10)
C5B 0.0566(9) 0.0615(9) 0.0513(8) -0.0019(7) 0.0215(7) -0.0124(7)
C6B 0.0453(7) 0.0418(7) 0.0403(7) -0.0045(6) 0.0136(5) -0.0083(5)
C7B 0.0446(7) 0.0460(7) 0.0411(7) -0.0079(6) 0.0144(6) -0.0024(6)
C8B 0.0467(8) 0.0468(8) 0.0444(7) 0.0015(6) 0.0151(6) 0.0029(6)
C9B 0.0457(8) 0.0618(9) 0.0448(7) 0.0015(7) 0.0158(6) 0.0076(6)
C10B 0.0545(9) 0.0714(11) 0.0585(9) -0.0060(8) 0.0132(7) -0.0020(8)
C11B 0.0608(12) 0.1037(16) 0.0744(12) -0.0245(11) 0.0122(9) -0.0022(11)
C12B 0.0458(10) 0.142(2) 0.0722(12) -0.0080(12) 0.0143(9) 0.0162(13)
C13B 0.0539(11) 0.1155(18) 0.0886(14) 0.0211(11) 0.0244(10) 0.0206(13)
C14B 0.0551(10) 0.0741(11) 0.0800(12) 0.0108(8) 0.0237(8) 0.0123(9)
C15B 0.0511(8) 0.0419(7) 0.0505(8) -0.0018(6) 0.0156(6) -0.0095(6)
C16B 0.0626(10) 0.0600(9) 0.0495(8) -0.0010(7) 0.0156(7) -0.0051(7)
C17B 0.0586(10) 0.0788(12) 0.0632(10) 0.0012(9) 0.0053(8) -0.0069(9)
C18B 0.0533(10) 0.0784(12) 0.0840(13) -0.0100(9) 0.0184(9) -0.0175(10)
C19B 0.0747(12) 0.0613(10) 0.0729(11) -0.0157(9) 0.0325(9) -0.0030(8)
C20B 0.0632(10) 0.0523(9) 0.0554(9) -0.0047(7) 0.0154(7) 0.0002(7)

loop_
_atom_type_symbol
_atom_type_description
_atom_type_scat_dispersion_real
_atom_type_scat_dispersion_imag
_atom_type_scat_source
C C 0.0033 0.0016 'International Tables Vol C Tables 4.2.6.8 and 6.1.1.4'
H H 0.0000 0.0000 'International Tables Vol C Tables 4.2.6.8 and 6.1.1.4'
N N 0.0061 0.0033 'International Tables Vol C Tables 4.2.6.8 and 6.1.1.4'
O O 0.0106 0.0060 'International Tables Vol C Tables 4.2.6.8 and 6.1.1.4'

loop_
_geom_angle_atom_site_label_1
_geom_angle_atom_site_label_2
_geom_angle_atom_site_label_3
_geom_angle
O2A N1A C8A 124.65(11)
O2A N1A C15A 114.65(10)
C8A N1A C15A 120.69(10)
C2A C1A C6A 119.62(14)
C2A C1A H1AA 120.2
C6A C1A H1AA 120.2
C3A C2A C1A 120.51(14)
C3A C2A H2AA 119.7
C1A C2A H2AA 119.7
C2A C3A C4A 120.17(14)
C2A C3A H3AA 119.9
C4A C3A H3AA 119.9
C5A C4A C3A 119.96(15)
C5A C4A H4AA 120.0
C3A C4A H4AA 120.0
C4A C5A C6A 120.27(14)
C4A C5A H5AA 119.9
C6A C5A H5AA 119.9
C1A C6A C5A 119.46(12)
C1A C6A C7A 121.43(12)
C5A C6A C7A 119.09(12)
O1A C7A C6A 122.06(11)
O1A C7A C8A 119.24(12)
C6A C7A C8A 118.62(11)
N1A C8A C9A 122.07(11)
N1A C8A C7A 118.24(11)
C9A C8A C7A 119.68(11)
C10A C9A C14A 118.50(13)
C10A C9A C8A 119.18(12)
C14A C9A C8A 122.31(12)
C11A C10A C9A 120.44(15)
C11A C10A H10A 119.8
C9A C10A H10A 119.8
C12A C11A C10A 120.11(17)
C12A C11A H11A 119.9
C10A C11A H11A 119.9
C11A C12A C13A 120.01(15)
C11A C12A H12A 120.0
C13A C12A H12A 120.0
C12A C13A C14A 120.68(16)
C12A C13A H13A 119.7
C14A C13A H13A 119.7
C13A C14A C9A 120.21(16)
C13A C14A H14A 119.9
C9A C14A H14A 119.9
C20A C15A C16A 122.03(13)
C20A C15A N1A 119.51(12)
C16A C15A N1A 118.44(12)
C17A C16A C15A 118.41(14)
C17A C16A H16A 120.8
C15A C16A H16A 120.8
C18A C17A C16A 120.47(15)
C18A C17A H17A 119.8
C16A C17A H17A 119.8
C17A C18A C19A 120.56(15)
C17A C18A H18A 119.7
C19A C18A H18A 119.7
C18A C19A C20A 120.00(15)
C18A C19A H19A 120.0
C20A C19A H19A 120.0
C15A C20A C19A 118.51(13)
C15A C20A H20A 120.7
C19A C20A H20A 120.7
O2B N1B C8B 125.10(13)
O2B N1B C15B 114.57(12)
C8B N1B C15B 120.30(12)
C2B C1B C6B 120.13(15)
C2B C1B H1BA 119.9
C6B C1B H1BA 119.9
C3B C2B C1B 120.24(16)
C3B C2B H2BA 119.9
C1B C2B H2BA 119.9
C2B C3B C4B 120.17(16)
C2B C3B H3BA 119.9
C4B C3B H3BA 119.9
C3B C4B C5B 120.36(16)
C3B C4B H4BA 119.8
C5B C4B H4BA 119.8
C4B C5B C6B 119.78(16)
C4B C5B H5BA 120.1
C6B C5B H5BA 120.1
C1B C6B C5B 119.30(14)
C1B C6B C7B 120.77(13)
C5B C6B C7B 119.89(13)
O1B C7B C6B 122.88(13)
O1B C7B C8B 118.45(13)
C6B C7B C8B 118.62(11)
N1B C8B C9B 122.76(13)
N1B C8B C7B 118.17(12)
C9B C8B C7B 119.06(12)
C10B C9B C14B 118.45(15)
C10B C9B C8B 118.98(14)
C14B C9B C8B 122.56(15)
C11B C10B C9B 120.56(18)
C11B C10B H10B 119.7
C9B C10B H10B 119.7
C12B C11B C10B 120.2(2)
C12B C11B H11B 119.9
C10B C11B H11B 119.9
C11B C12B C13B 119.99(18)
C11B C12B H12B 120.0
C13B C12B H12B 120.0
C12B C13B C14B 120.6(2)
C12B C13B H13B 119.7
C14B C13B H13B 119.7
C13B C14B C9B 120.11(19)
C13B C14B H14B 119.9
C9B C14B H14B 119.9
C20B C15B C16B 121.68(14)
C20B C15B N1B 119.49(13)
C16B C15B N1B 118.82(13)
C17B C16B C15B 118.51(16)
C17B C16B H16B 120.7
C15B C16B H16B 120.7
C18B C17B C16B 120.58(16)
C18B C17B H17B 119.7
C16B C17B H17B 119.7
C17B C18B C19B 120.41(17)
C17B C18B H18B 119.8
C19B C18B H18B 119.8
C18B C19B C20B 120.12(16)
C18B C19B H19B 119.9
C20B C19B H19B 119.9
C15B C20B C19B 118.68(15)
C15B C20B H20B 120.7
C19B C20B H20B 120.7

loop_
_geom_bond_atom_site_label_1
_geom_bond_atom_site_label_2
_geom_bond_site_symmetry_2
_geom_bond_distance
_geom_bond_publ_flag
O1A C7A . 1.2109(15) yes
O2A N1A . 1.2848(14) yes
N1A C8A . 1.3160(16) yes
N1A C15A . 1.4534(16) ?
C1A C2A . 1.383(2) ?
C1A C6A . 1.3881(18) ?
C1A H1AA . 0.9300 ?
C2A C3A . 1.374(2) ?
C2A H2AA . 0.9300 ?
C3A C4A . 1.378(2) ?
C3A H3AA . 0.9300 ?
C4A C5A . 1.377(2) ?
C4A H4AA . 0.9300 ?
C5A C6A . 1.3916(18) ?
C5A H5AA . 0.9300 ?
C6A C7A . 1.4860(18) ?
C7A C8A . 1.5114(17) yes
C8A C9A . 1.4665(17) ?
C9A C10A . 1.3923(19) ?
C9A C14A . 1.3945(19) ?
C10A C11A . 1.386(2) ?
C10A H10A . 0.9300 ?
C11A C12A . 1.368(3) ?
C11A H11A . 0.9300 ?
C12A C13A . 1.374(3) ?
C12A H12A . 0.9300 ?
C13A C14A . 1.375(2) ?
C13A H13A . 0.9300 ?
C14A H14A . 0.9300 ?
C15A C20A . 1.3780(19) ?
C15A C16A . 1.3786(19) ?
C16A C17A . 1.377(2) ?
C16A H16A . 0.9300 ?
C17A C18A . 1.370(2) ?
C17A H17A . 0.9300 ?
C18A C19A . 1.378(2) ?
C18A H18A . 0.9300 ?
C19A C20A . 1.381(2) ?
C19A H19A . 0.9300 ?
C20A H20A . 0.9300 ?
O1B C7B . 1.2135(16) yes
O2B N1B . 1.2893(15) yes
N1B C8B . 1.3151(18) yes
N1B C15B . 1.4553(18) ?
C1B C2B . 1.384(2) ?
C1B C6B . 1.387(2) ?
C1B H1BA . 0.9300 ?
C2B C3B . 1.366(3) ?
C2B H2BA . 0.9300 ?
C3B C4B . 1.377(3) ?
C3B H3BA . 0.9300 ?
C4B C5B . 1.382(2) ?
C4B H4BA . 0.9300 ?
C5B C6B . 1.3894(19) ?
C5B H5BA . 0.9300 ?
C6B C7B . 1.4790(19) ?
C7B C8B . 1.5206(19) yes
C8B C9B . 1.4655(19) ?
C9B C10B . 1.388(2) ?
C9B C14B . 1.394(2) ?
C10B C11B . 1.383(2) ?
C10B H10B . 0.9300 ?
C11B C12B . 1.368(3) ?
C11B H11B . 0.9300 ?
C12B C13B . 1.369(3) ?
C12B H12B . 0.9300 ?
C13B C14B . 1.381(3) ?
C13B H13B . 0.9300 ?
C14B H14B . 0.9300 ?
C15B C20B . 1.375(2) ?
C15B C16B . 1.380(2) ?
C16B C17B . 1.376(2) ?
C16B H16B . 0.9300 ?
C17B C18B . 1.370(3) ?
C17B H17B . 0.9300 ?
C18B C19B . 1.371(3) ?
C18B H18B . 0.9300 ?
C19B C20B . 1.383(2) ?
C19B H19B . 0.9300 ?
C20B H20B . 0.9300 ?

loop_
_geom_torsion_atom_site_label_1
_geom_torsion_atom_site_label_2
_geom_torsion_atom_site_label_3
_geom_torsion_atom_site_label_4
_geom_torsion
_geom_torsion_publ_flag
C6A C1A C2A C3A -0.8(2) ?
C1A C2A C3A C4A -0.2(3) ?
C2A C3A C4A C5A 1.0(3) ?
C3A C4A C5A C6A -0.7(2) ?
C2A C1A C6A C5A 1.1(2) ?
C2A C1A C6A C7A -177.46(13) ?
C4A C5A C6A C1A -0.4(2) ?
C4A C5A C6A C7A 178.23(13) ?
C1A C6A C7A O1A 150.36(14) ?
C5A C6A C7A O1A -28.24(19) ?
C1A C6A C7A C8A -26.38(18) ?
C5A C6A C7A C8A 155.02(12) ?
O2A N1A C8A C9A -3.4(2) ?
C15A N1A C8A C9A 174.95(12) ?
O2A N1A C8A C7A 175.77(13) yes
C15A N1A C8A C7A -5.91(18) ?
O1A C7A C8A N1A 123.45(14) ?
C6A C7A C8A N1A -59.72(16) ?
O1A C7A C8A C9A -57.39(17) ?
C6A C7A C8A C9A 119.44(13) ?
N1A C8A C9A C10A 146.12(13) ?
C7A C8A C9A C10A -33.01(17) ?
N1A C8A C9A C14A -34.76(19) ?
C7A C8A C9A C14A 146.12(13) ?
C14A C9A C10A C11A 1.6(2) ?
C8A C9A C10A C11A -179.28(13) ?
C9A C10A C11A C12A -2.0(2) ?
C10A C11A C12A C13A 0.5(3) ?
C11A C12A C13A C14A 1.4(3) ?
C12A C13A C14A C9A -1.9(2) ?
C10A C9A C14A C13A 0.4(2) ?
C8A C9A C14A C13A -178.76(14) ?
O2A N1A C15A C20A 115.55(14) ?
C8A N1A C15A C20A -62.92(17) ?
O2A N1A C15A C16A -62.80(17) ?
C8A N1A C15A C16A 118.73(14) ?
C20A C15A C16A C17A 1.7(2) ?
N1A C15A C16A C17A 179.98(13) ?
C15A C16A C17A C18A -0.6(2) ?
C16A C17A C18A C19A -0.8(3) ?
C17A C18A C19A C20A 1.3(3) ?
C16A C15A C20A C19A -1.2(2) ?
N1A C15A C20A C19A -179.51(12) ?
C18A C19A C20A C15A -0.3(2) ?
C6B C1B C2B C3B -0.9(2) ?
C1B C2B C3B C4B 0.3(3) ?
C2B C3B C4B C5B 0.8(3) ?
C3B C4B C5B C6B -1.3(2) ?
C2B C1B C6B C5B 0.5(2) ?
C2B C1B C6B C7B -177.48(13) ?
C4B C5B C6B C1B 0.6(2) ?
C4B C5B C6B C7B 178.58(14) ?
C1B C6B C7B O1B 154.62(14) ?
C5B C6B C7B O1B -23.3(2) ?
C1B C6B C7B C8B -22.70(19) ?
C5B C6B C7B C8B 159.33(13) ?
O2B N1B C8B C9B -3.8(2) ?
C15B N1B C8B C9B 173.99(13) ?
O2B N1B C8B C7B 177.04(14) yes
C15B N1B C8B C7B -5.19(19) ?
O1B C7B C8B N1B 117.74(15) ?
C6B C7B C8B N1B -64.82(17) ?
O1B C7B C8B C9B -61.47(18) ?
C6B C7B C8B C9B 115.97(14) ?
N1B C8B C9B C10B 146.54(15) ?
C7B C8B C9B C10B -34.29(19) ?
N1B C8B C9B C14B -34.6(2) ?
C7B C8B C9B C14B 144.53(15) ?
C14B C9B C10B C11B 1.8(2) ?
C8B C9B C10B C11B -179.38(15) ?
C9B C10B C11B C12B -2.4(3) ?
C10B C11B C12B C13B 0.6(3) ?
C11B C12B C13B C14B 1.8(3) ?
C12B C13B C14B C9B -2.3(3) ?
C10B C9B C14B C13B 0.6(2) ?
C8B C9B C14B C13B -178.25(16) ?
O2B N1B C15B C20B 113.53(16) ?
C8B N1B C15B C20B -64.47(19) ?
O2B N1B C15B C16B -64.88(18) ?
C8B N1B C15B C16B 117.12(15) ?
C20B C15B C16B C17B 1.5(2) ?
N1B C15B C16B C17B 179.83(14) ?
C15B C16B C17B C18B -0.8(3) ?
C16B C17B C18B C19B 0.0(3) ?
C17B C18B C19B C20B 0.3(3) ?
C16B C15B C20B C19B -1.2(2) ?
N1B C15B C20B C19B -179.57(14) ?
C18B C19B C20B C15B 0.3(2) ?
